data_2217115
loop_
_publ_author_name
'Chen, Zhi-Long'
'Hong, Feng'
'Zhao, Sheng-Yin'

_publ_section_title
;
 3,4-Dihydro-1,4-benzothiazepin-5(2<i>H</i>)-one
;
_journal_coeditor_code HK2393
_journal_issue 1
_journal_name_full 'Acta Crystallographica Section E'
_journal_page_first o113
_journal_page_last o113
_journal_paper_doi 10.1107/S1600536807062046
_journal_volume 64
_journal_year 2008
_chemical_formula_iupac 'C9 H9 N O S'
_chemical_formula_moiety 'C9 H9 N O S'
_chemical_formula_sum 'C9 H9 N O S'
_chemical_formula_weight 179.23
_chemical_name_systematic
;
3,4-Dihydro-1,4-benzothiazepin-5(2H)-one
;
_space_group_IT_number 61
_symmetry_cell_setting orthorhombic
_symmetry_space_group_name_Hall '-P 2ac 2ab'
_symmetry_space_group_name_H-M 'P b c a'
_atom_sites_solution_hydrogens geom
_atom_sites_solution_primary direct
_atom_sites_solution_secondary difmap
_audit_creation_method SHELXL-97
_cell_angle_alpha 90.00
_cell_angle_beta 90.00
_cell_angle_gamma 90.00
_cell_formula_units_Z 8
_cell_length_a 8.0510(16)
_cell_length_b 8.9580(18)
_cell_length_c 24.220(5)
_cell_measurement_reflns_used 25
_cell_measurement_temperature 294(2)
_cell_measurement_theta_max 13
_cell_measurement_theta_min 9
_cell_volume 1746.8(6)
_computing_cell_refinement 'CAD-4 Software (Enraf--Nonius,1989)'
_computing_data_collection 'CAD-4 Software (Enraf--Nonius,1989)'
_computing_data_reduction 'XCAD4 (Harms & Wocadlo,1995)'
_computing_molecular_graphics 'SHELXTL (Siemens,1996)'
_computing_publication_material 'SHELXL (Siemens,1996)'
_computing_structure_refinement 'SHELXL97 (Sheldrick, 1997)'
_computing_structure_solution 'SHELXS97 (Sheldrick, 1997)'
_diffrn_ambient_temperature 294(2)
_diffrn_measured_fraction_theta_full 1.000
_diffrn_measured_fraction_theta_max 1.000
_diffrn_measurement_device_type 'Enraf--Nonius CAD-4 diffractometer'
_diffrn_measurement_method '\w/2\q scans'
_diffrn_radiation_monochromator graphite
_diffrn_radiation_source 'fine-focus sealed tube'
_diffrn_radiation_type MoK\a
_diffrn_radiation_wavelength 0.71073
_diffrn_reflns_av_R_equivalents 0.0223
_diffrn_reflns_av_sigmaI/netI 0.0421
_diffrn_reflns_limit_h_max 9
_diffrn_reflns_limit_h_min 0
_diffrn_reflns_limit_k_max 10
_diffrn_reflns_limit_k_min 0
_diffrn_reflns_limit_l_max 29
_diffrn_reflns_limit_l_min 0
_diffrn_reflns_number 1704
_diffrn_reflns_theta_full 25.95
_diffrn_reflns_theta_max 25.95
_diffrn_reflns_theta_min 1.68
_diffrn_standards_decay_% 0
_diffrn_standards_interval_time 120
_diffrn_standards_number 3
_exptl_absorpt_coefficient_mu 0.317
_exptl_absorpt_correction_T_max 0.9689
_exptl_absorpt_correction_T_min 0.9392
_exptl_absorpt_correction_type psi-scan
_exptl_absorpt_process_details '(North <i>et al.</i>,  1968)'
_exptl_crystal_colour colorless
_exptl_crystal_density_diffrn 1.363
_exptl_crystal_density_method 'not measured'
_exptl_crystal_description block
_exptl_crystal_F_000 752
_exptl_crystal_size_max 0.20
_exptl_crystal_size_mid 0.20
_exptl_crystal_size_min 0.10
_refine_diff_density_max 0.233
_refine_diff_density_min -0.224
_refine_ls_extinction_method none
_refine_ls_goodness_of_fit_ref 1.019
_refine_ls_hydrogen_treatment constr
_refine_ls_matrix_type full
_refine_ls_number_parameters 109
_refine_ls_number_reflns 1704
_refine_ls_number_restraints 0
_refine_ls_restrained_S_all 1.019
_refine_ls_R_factor_all 0.1013
_refine_ls_R_factor_gt 0.0615
_refine_ls_shift/su_max 0.000
_refine_ls_shift/su_mean 0.000
_refine_ls_structure_factor_coef Fsqd
_refine_ls_weighting_details 'calc w=1/[\s^2^(Fo^2^)+(0.0600P)^2^+2.7000P] where P=(Fo^2^+2Fc^2^)/3'
_refine_ls_weighting_scheme calc
_refine_ls_wR_factor_gt 0.1389
_refine_ls_wR_factor_ref 0.1660
_reflns_number_gt 1089
_reflns_number_total 1704
_reflns_threshold_expression I>2\s(I)
_cod_data_source_file hk2393.cif
_cod_data_source_block I
_cod_database_code 2217115
_cod_database_fobs_code 2217115

loop_
_symmetry_equiv_pos_as_xyz
'x, y, z'
'-x+1/2, -y, z+1/2'
'-x, y+1/2, -z+1/2'
'x+1/2, -y+1/2, -z'
'-x, -y, -z'
'x-1/2, y, -z-1/2'
'x, -y-1/2, z-1/2'
'-x-1/2, y-1/2, z'

loop_
_atom_site_type_symbol
_atom_site_label
_atom_site_fract_x
_atom_site_fract_y
_atom_site_fract_z
_atom_site_U_iso_or_equiv
_atom_site_adp_type
_atom_site_calc_flag
_atom_site_refinement_flags
_atom_site_occupancy
S S 0.20239(14) 0.28682(12) 0.17431(4) 0.0620(4) Uani d . 1
O O -0.0306(4) 0.2669(4) 0.02305(13) 0.0753(10) Uani d . 1
N N 0.2218(4) 0.3438(3) 0.04867(12) 0.0452(8) Uani d . 1
H H0A 0.2651 0.2918 0.0225 0.054 Uiso calc R 1
C C1 0.3328(4) 0.4320(4) 0.08290(17) 0.0507(10) Uani d . 1
H H1A 0.2801 0.5269 0.0911 0.061 Uiso calc R 1
H H1B 0.4336 0.4525 0.0623 0.061 Uiso calc R 1
C C2 0.3779(5) 0.3569(5) 0.1361(2) 0.0674(13) Uani d . 1
H H2A 0.4376 0.4275 0.1591 0.081 Uiso calc R 1
H H2B 0.4524 0.2746 0.1282 0.081 Uiso calc R 1
C C3 0.0396(4) 0.4103(4) 0.15575(16) 0.0439(9) Uani d . 1
C C4 -0.0452(5) 0.4849(5) 0.19751(19) 0.0633(12) Uani d . 1
H H4A -0.0085 0.4768 0.2338 0.076 Uiso calc R 1
C C5 -0.1832(6) 0.5708(5) 0.1857(2) 0.0695(13) Uani d . 1
H H5A -0.2375 0.6212 0.2140 0.083 Uiso calc R 1
C C6 -0.2398(5) 0.5822(5) 0.1333(2) 0.0710(14) Uani d . 1
H H6A -0.3327 0.6402 0.1255 0.085 Uiso calc R 1
C C7 -0.1587(4) 0.5068(4) 0.09133(18) 0.0518(10) Uani d . 1
H H7A -0.1988 0.5141 0.0554 0.062 Uiso calc R 1
C C8 -0.0196(4) 0.4211(4) 0.10152(14) 0.0377(8) Uani d . 1
C C9 0.0579(4) 0.3377(4) 0.05503(16) 0.0449(9) Uani d . 1

loop_
_atom_site_aniso_label
_atom_site_aniso_U_11
_atom_site_aniso_U_22
_atom_site_aniso_U_33
_atom_site_aniso_U_12
_atom_site_aniso_U_13
_atom_site_aniso_U_23
S 0.0642(7) 0.0529(7) 0.0691(7) 0.0009(6) -0.0161(5) 0.0134(5)
O 0.0568(18) 0.088(2) 0.081(2) -0.0102(17) -0.0143(16) -0.0395(18)
N 0.0378(18) 0.0425(17) 0.0553(17) 0.0002(15) 0.0038(14) -0.0121(14)
C1 0.0335(19) 0.040(2) 0.079(3) -0.0057(18) 0.0068(18) -0.014(2)
C2 0.038(2) 0.059(3) 0.106(4) 0.001(2) -0.013(2) 0.000(3)
C3 0.0356(19) 0.0351(19) 0.061(2) -0.0092(17) 0.0057(17) -0.0101(17)
C4 0.061(3) 0.062(3) 0.067(3) -0.024(2) 0.010(2) -0.012(2)
C5 0.052(3) 0.060(3) 0.097(4) -0.008(2) 0.030(3) -0.024(3)
C6 0.037(2) 0.041(2) 0.135(4) 0.007(2) 0.012(3) -0.007(3)
C7 0.038(2) 0.047(2) 0.071(2) 0.0017(19) 0.0021(19) 0.010(2)
C8 0.0312(17) 0.0319(18) 0.050(2) -0.0033(16) -0.0032(15) -0.0037(15)
C9 0.040(2) 0.040(2) 0.055(2) 0.0005(18) -0.0045(17) -0.0031(17)

loop_
_atom_type_symbol
_atom_type_description
_atom_type_scat_dispersion_real
_atom_type_scat_dispersion_imag
_atom_type_scat_source
C C 0.0033 0.0016 'International Tables Vol C Tables 4.2.6.8 and 6.1.1.4'
H H 0.0000 0.0000 'International Tables Vol C Tables 4.2.6.8 and 6.1.1.4'
N N 0.0061 0.0033 'International Tables Vol C Tables 4.2.6.8 and 6.1.1.4'
O O 0.0106 0.0060 'International Tables Vol C Tables 4.2.6.8 and 6.1.1.4'
S S 0.1246 0.1234 'International Tables Vol C Tables 4.2.6.8 and 6.1.1.4'

loop_
_geom_angle_atom_site_label_1
_geom_angle_atom_site_label_2
_geom_angle_atom_site_label_3
_geom_angle
C3 S C2 103.42(19)
C9 N C1 124.5(3)
C9 N H0A 117.8
C1 N H0A 117.8
N C1 C2 113.3(3)
N C1 H1A 108.9
C2 C1 H1A 108.9
N C1 H1B 108.9
C2 C1 H1B 108.9
H1A C1 H1B 107.7
C1 C2 S 114.1(3)
C1 C2 H2A 108.7
S C2 H2A 108.7
C1 C2 H2B 108.7
S C2 H2B 108.7
H2A C2 H2B 107.6
C4 C3 C8 118.8(4)
C4 C3 S 118.6(3)
C8 C3 S 122.1(3)
C5 C4 C3 120.8(4)
C5 C4 H4A 119.6
C3 C4 H4A 119.6
C6 C5 C4 120.5(4)
C6 C5 H5A 119.8
C4 C5 H5A 119.8
C5 C6 C7 119.5(4)
C5 C6 H6A 120.2
C7 C6 H6A 120.2
C8 C7 C6 121.6(4)
C8 C7 H7A 119.2
C6 C7 H7A 119.2
C7 C8 C3 118.8(3)
C7 C8 C9 119.0(3)
C3 C8 C9 122.2(3)
O C9 N 121.5(4)
O C9 C8 119.5(3)
N C9 C8 118.9(3)

loop_
_geom_bond_atom_site_label_1
_geom_bond_atom_site_label_2
_geom_bond_distance
S C3 1.773(4)
S C2 1.802(5)
N C9 1.330(4)
N C1 1.453(4)
N H0A 0.8600
O C9 1.229(4)
C1 C2 1.499(6)
C1 H1A 0.9700
C1 H1B 0.9700
C2 H2A 0.9700
C2 H2B 0.9700
C3 C4 1.391(6)
C3 C8 1.401(5)
C4 C5 1.382(6)
C4 H4A 0.9300
C5 C6 1.354(7)
C5 H5A 0.9300
C6 C7 1.384(6)
C6 H6A 0.9300
C7 C8 1.380(5)
C7 H7A 0.9300
C8 C9 1.488(5)

loop_
_geom_hbond_atom_site_label_D
_geom_hbond_atom_site_label_H
_geom_hbond_atom_site_label_A
_geom_hbond_site_symmetry_A
_geom_hbond_distance_DH
_geom_hbond_distance_HA
_geom_hbond_distance_DA
_geom_hbond_angle_DHA
N H0A O 3_555 0.8600 2.0500 2.824(4) 149.00

loop_
_geom_torsion_atom_site_label_1
_geom_torsion_atom_site_label_2
_geom_torsion_atom_site_label_3
_geom_torsion_atom_site_label_4
_geom_torsion
C9 N C1 C2 82.3(5)
N C1 C2 S -49.9(4)
C3 S C2 C1 -29.6(4)
C2 S C3 C4 -124.1(3)
C2 S C3 C8 63.9(3)
C8 C3 C4 C5 -1.4(6)
S C3 C4 C5 -173.6(3)
C3 C4 C5 C6 1.0(6)
C4 C5 C6 C7 0.1(7)
C5 C6 C7 C8 -0.7(6)
C6 C7 C8 C3 0.3(6)
C6 C7 C8 C9 177.5(4)
C4 C3 C8 C7 0.8(5)
S C3 C8 C7 172.7(3)
C4 C3 C8 C9 -176.4(3)
S C3 C8 C9 -4.4(5)
C1 N C9 O 176.3(4)
C1 N C9 C8 -2.7(6)
C7 C8 C9 O -45.4(5)
C3 C8 C9 O 131.8(4)
C7 C8 C9 N 133.6(4)
C3 C8 C9 N -49.3(5)

loop_
_cod_related_entry_id
_cod_related_entry_database
_cod_related_entry_code
1 ChemSpider 4397236
